data_7707433
loop_
_publ_author_name
'Lee, Justin L.'
'Oswald, Victoria F.'
'Biswas, Saborni'
'Hill, Ethan A.'
'Ziller, Joseph W.'
'Hendrich, Michael P.'
'Borovik, A. S.'

_publ_section_title
;
 Stepwise assembly of heterobimetallic complexes: synthesis, structure,
 and physical properties.
;
_journal_issue 23
_journal_name_full 'Dalton transactions (Cambridge, England : 2003)'
_journal_page_first 8111
_journal_page_last 8119
_journal_paper_doi 10.1039/d1dt01021b
_journal_volume 50
_journal_year 2021
_chemical_formula_sum 'C52 H64 Cu F3 Fe N7 O7 P3 S'
_chemical_formula_weight 1200.46
_chemical_properties_physical Air-sensitive,Moisture-sensitive,Heat-sensitive,Oxygen-sensitive
_space_group_crystal_system triclinic
_space_group_IT_number 2
_space_group_name_Hall '-P 1'
_space_group_name_H-M_alt 'P -1'
_atom_sites_solution_hydrogens mixed
_atom_sites_solution_primary direct
_atom_sites_solution_secondary difmap
_audit_creation_method SHELXL-2014/7
_audit_update_record
;
2021-03-23 deposited with the CCDC.	2021-05-13 downloaded from the CCDC.
;
_cell_angle_alpha 90.9050(15)
_cell_angle_beta 91.3032(14)
_cell_angle_gamma 98.1532(14)
_cell_formula_units_Z 4
_cell_length_a 14.8537(13)
_cell_length_b 17.1335(15)
_cell_length_c 21.4044(19)
_cell_measurement_reflns_used 9787
_cell_measurement_temperature 133(2)
_cell_measurement_theta_max 30.49
_cell_measurement_theta_min 2.54
_cell_volume 5389.9(8)
_computing_cell_refinement 'Bruker SAINT'
_computing_data_collection 'Bruker APEX2'
_computing_data_reduction 'Bruker SAINT'
_computing_molecular_graphics 'Bruker SHELXTL'
_computing_publication_material 'Bruker SHELXTL'
_computing_structure_refinement 'SHELXL-2014/7 (Sheldrick, 2014)'
_computing_structure_solution 'SHELXS-97 (Sheldrick 2008)'
_diffrn_ambient_temperature 133(2)
_diffrn_measured_fraction_theta_full 1.000
_diffrn_measured_fraction_theta_max 0.951
_diffrn_measurement_device_type 'Bruker APEX-II CCD'
_diffrn_measurement_method '\f and \w scans'
_diffrn_radiation_type MoK\a
_diffrn_radiation_wavelength 0.71073
_diffrn_reflns_av_R_equivalents 0.0317
_diffrn_reflns_av_unetI/netI 0.0396
_diffrn_reflns_Laue_measured_fraction_full 1.000
_diffrn_reflns_Laue_measured_fraction_max 0.951
_diffrn_reflns_limit_h_max 20
_diffrn_reflns_limit_h_min -21
_diffrn_reflns_limit_k_max 24
_diffrn_reflns_limit_k_min -24
_diffrn_reflns_limit_l_max 30
_diffrn_reflns_limit_l_min -30
_diffrn_reflns_number 84207
_diffrn_reflns_point_group_measured_fraction_full 1.000
_diffrn_reflns_point_group_measured_fraction_max 0.951
_diffrn_reflns_theta_full 25.500
_diffrn_reflns_theta_max 30.529
_diffrn_reflns_theta_min 1.201
_diffrn_source 'fine-focus sealed tube'
_exptl_absorpt_coefficient_mu 0.860
_exptl_absorpt_correction_T_max 0.7461
_exptl_absorpt_correction_T_min 0.6699
_exptl_absorpt_correction_type multi-scan
_exptl_absorpt_process_details 'Bruker SADABS 2014/5'
_exptl_crystal_colour yellow
_exptl_crystal_density_diffrn 1.479
_exptl_crystal_density_meas ?
_exptl_crystal_density_method not_measured
_exptl_crystal_description plate
_exptl_crystal_F_000 2496
_exptl_crystal_recrystallization_method 'Re-crystallisation from solvent: hexane, methylene chloride'
_exptl_crystal_size_max 0.276
_exptl_crystal_size_mid 0.189
_exptl_crystal_size_min 0.131
_refine_diff_density_max 0.594
_refine_diff_density_min -0.372
_refine_diff_density_rms 0.072
_refine_ls_extinction_method none
_refine_ls_goodness_of_fit_ref 1.026
_refine_ls_hydrogen_treatment mixed
_refine_ls_matrix_type full
_refine_ls_number_parameters 1396
_refine_ls_number_reflns 31356
_refine_ls_number_restraints 0
_refine_ls_restrained_S_all 1.026
_refine_ls_R_factor_all 0.0484
_refine_ls_R_factor_gt 0.0355
_refine_ls_shift/su_max 0.002
_refine_ls_shift/su_mean 0.000
_refine_ls_structure_factor_coef Fsqd
_refine_ls_weighting_details 'w=1/[\s^2^(Fo^2^)+(0.0421P)^2^+2.2901P] where P=(Fo^2^+2Fc^2^)/3'
_refine_ls_weighting_scheme calc
_refine_ls_wR_factor_gt 0.0843
_refine_ls_wR_factor_ref 0.0899
_reflns_Friedel_coverage 0.000
_reflns_number_gt 25498
_reflns_number_total 31356
_reflns_threshold_expression 'I > 2\s(I)'
_cod_data_source_file d1dt01021b2.cif
_cod_data_source_block asb608
_cod_depositor_comments
;
The following automatic conversions were performed:

data item '_exptl_crystal_density_meas' value 'not_measured' was
changed to '?' -- the value is perceived as not measured.

Automatic conversion script
Id: cif_fix_values 7556 2019-12-06 15:28:31Z antanas 

 Adding full bibliography for 7707432--7707435.cif.
;
_cod_database_code 7707433
_shelx_shelxl_version_number 2014/7
_shelx_space_group_comment
; 
The symmetry employed for this shelxl refinement is uniquely defined 
by the following loop, which should always be used as a source of 
symmetry information in preference to the above space-group names. 
They are only intended as comments. 
;
_shelx_estimated_absorpt_t_min 0.797
_shelx_estimated_absorpt_t_max 0.896
_exptl_absorpt_special_details
; 
Reflections not merged 
84207 Corrected reflections written to file asb608s.hkl 
Estimated minimum and maximum transmission:  0.6699  0.7461 
The ratio (0.8979) of these values is more reliable than their absolute values 
Additional spherical absorption correction applied with mu*r =  0.2000 
Lambda/2 correction factor = 0.00150 
;

loop_
_space_group_symop_operation_xyz
'x, y, z'
'-x, -y, -z'

loop_
_atom_site_label
_atom_site_type_symbol
_atom_site_fract_x
_atom_site_fract_y
_atom_site_fract_z
_atom_site_U_iso_or_equiv
_atom_site_adp_type
_atom_site_occupancy
_atom_site_site_symmetry_order
_atom_site_calc_flag
_atom_site_refinement_flags_posn
_atom_site_refinement_flags_adp
_atom_site_refinement_flags_occupancy
_atom_site_disorder_assembly
_atom_site_disorder_group
Cu1 Cu 0.54376(2) 0.32988(2) 0.74991(2) 0.01150(4) Uani 1 1 d . . . . .
Fe1 Fe 0.75574(2) 0.30652(2) 0.80457(2) 0.00970(5) Uani 1 1 d . . . . .
P1 P 0.77238(3) 0.13308(2) 0.74080(2) 0.01263(8) Uani 1 1 d . . . . .
P2 P 0.74754(3) 0.47490(2) 0.74058(2) 0.01264(8) Uani 1 1 d . . . . .
P3 P 0.59856(3) 0.32231(2) 0.90176(2) 0.01161(8) Uani 1 1 d . . . . .
O1 O 0.64984(7) 0.27811(7) 0.75332(5) 0.0128(2) Uani 1 1 d . . . . .
H1 H 0.6451(16) 0.2310(14) 0.7435(11) 0.032(6) Uiso 1 1 d . . . . .
O2 O 0.67261(8) 0.13033(7) 0.72631(6) 0.0169(2) Uani 1 1 d . . . . .
O3 O 0.64723(8) 0.44834(7) 0.73779(5) 0.0156(2) Uani 1 1 d . . . . .
O4 O 0.54720(8) 0.34097(7) 0.84391(5) 0.0146(2) Uani 1 1 d . . . . .
N1 N 0.88012(9) 0.32624(8) 0.86353(6) 0.0130(3) Uani 1 1 d . . . . .
N2 N 0.81693(9) 0.21288(8) 0.77950(6) 0.0130(3) Uani 1 1 d . . . . .
N3 N 0.80428(9) 0.41671(8) 0.77995(7) 0.0147(3) Uani 1 1 d . . . . .
N4 N 0.70191(9) 0.30662(8) 0.88959(6) 0.0142(3) Uani 1 1 d . . . . .
N5 N 0.52706(10) 0.32195(8) 0.65135(6) 0.0161(3) Uani 1 1 d . . . . .
N6 N 0.43398(10) 0.38899(9) 0.74624(7) 0.0173(3) Uani 1 1 d . . . . .
N7 N 0.42921(10) 0.22049(8) 0.74082(7) 0.0174(3) Uani 1 1 d . . . . .
C1 C 0.90767(11) 0.20741(10) 0.80738(8) 0.0155(3) Uani 1 1 d . . . . .
H1A H 0.9470 0.1881 0.7756 0.019 Uiso 1 1 calc R U . . .
H1B H 0.9020 0.1698 0.8422 0.019 Uiso 1 1 calc R U . . .
C2 C 0.94944(10) 0.28822(9) 0.83139(8) 0.0147(3) Uani 1 1 d . . . . .
H2A H 1.0007 0.2833 0.8607 0.018 Uiso 1 1 calc R U . . .
H2B H 0.9733 0.3209 0.7961 0.018 Uiso 1 1 calc R U . . .
C3 C 0.89574(11) 0.44781(10) 0.80498(9) 0.0196(3) Uani 1 1 d . . . . .
H3A H 0.9024 0.5060 0.8090 0.024 Uiso 1 1 calc R U . . .
H3B H 0.9425 0.4338 0.7763 0.024 Uiso 1 1 calc R U . . .
C4 C 0.90814(12) 0.41219(10) 0.86865(8) 0.0187(3) Uani 1 1 d . . . . .
H4A H 0.9727 0.4237 0.8828 0.022 Uiso 1 1 calc R U . . .
H4B H 0.8706 0.4354 0.8997 0.022 Uiso 1 1 calc R U . . .
C5 C 0.76519(11) 0.31140(12) 0.94418(8) 0.0202(3) Uani 1 1 d . . . . .
H5A H 0.7393 0.2752 0.9768 0.024 Uiso 1 1 calc R U . . .
H5B H 0.7746 0.3657 0.9620 0.024 Uiso 1 1 calc R U . . .
C6 C 0.85514(11) 0.28880(11) 0.92349(8) 0.0180(3) Uani 1 1 d . . . . .
H6A H 0.9031 0.3062 0.9556 0.022 Uiso 1 1 calc R U . . .
H6B H 0.8499 0.2308 0.9186 0.022 Uiso 1 1 calc R U . . .
C7 C 0.79259(11) 0.05191(9) 0.79033(8) 0.0151(3) Uani 1 1 d . . . . .
C8 C 0.73928(12) 0.04149(11) 0.84302(8) 0.0211(3) Uani 1 1 d . . . . .
H8A H 0.6911 0.0718 0.8483 0.025 Uiso 1 1 calc R U . . .
C9 C 0.75578(14) -0.01273(12) 0.88801(9) 0.0282(4) Uani 1 1 d . . . . .
H9 H 0.7187 -0.0194 0.9236 0.034 Uiso 1 1 calc R U . . .
C10 C 0.82585(16) -0.05686(11) 0.88112(9) 0.0316(5) Uani 1 1 d . . . . .
H10 H 0.8372 -0.0937 0.9120 0.038 Uiso 1 1 calc R U . . .
C11 C 0.87942(16) -0.04735(12) 0.82906(10) 0.0326(5) Uani 1 1 d . . . . .
H11 H 0.9274 -0.0780 0.8240 0.039 Uiso 1 1 calc R U . . .
C12 C 0.86323(13) 0.00706(11) 0.78394(9) 0.0247(4) Uani 1 1 d . . . . .
H12 H 0.9007 0.0137 0.7485 0.030 Uiso 1 1 calc R U . . .
C13 C 0.83526(11) 0.12370(10) 0.67038(8) 0.0170(3) Uani 1 1 d . . . . .
C14 C 0.82926(13) 0.05147(12) 0.63794(9) 0.0251(4) Uani 1 1 d . . . . .
H14 H 0.7937 0.0061 0.6540 0.030 Uiso 1 1 calc R U . . .
C15 C 0.87481(15) 0.04542(14) 0.58245(9) 0.0330(5) Uani 1 1 d . . . . .
H15 H 0.8706 -0.0039 0.5609 0.040 Uiso 1 1 calc R U . . .
C16 C 0.92594(14) 0.11110(15) 0.55891(9) 0.0353(5) Uani 1 1 d . . . . .
H16 H 0.9576 0.1068 0.5212 0.042 Uiso 1 1 calc R U . . .
C17 C 0.93170(13) 0.18342(14) 0.58968(9) 0.0322(5) Uani 1 1 d . . . . .
H17 H 0.9664 0.2287 0.5727 0.039 Uiso 1 1 calc R U . . .
C18 C 0.88654(12) 0.18998(12) 0.64579(8) 0.0231(4) Uani 1 1 d . . . . .
H18 H 0.8909 0.2395 0.6670 0.028 Uiso 1 1 calc R U . . .
C19 C 0.79042(12) 0.48407(10) 0.66191(8) 0.0194(3) Uani 1 1 d . . . . .
C20 C 0.85992(14) 0.44344(12) 0.64312(9) 0.0279(4) Uani 1 1 d . . . . .
H20 H 0.8878 0.4123 0.6721 0.033 Uiso 1 1 calc R U . . .
C21 C 0.88901(17) 0.44835(16) 0.58124(11) 0.0443(6) Uani 1 1 d . . . . .
H21 H 0.9363 0.4203 0.5682 0.053 Uiso 1 1 calc R U . . .
C22 C 0.84854(19) 0.49427(17) 0.53925(11) 0.0490(7) Uani 1 1 d . . . . .
H22 H 0.8687 0.4979 0.4975 0.059 Uiso 1 1 calc R U . . .
C23 C 0.77970(18) 0.53444(16) 0.55731(10) 0.0434(6) Uani 1 1 d . . . . .
H23 H 0.7524 0.5658 0.5281 0.052 Uiso 1 1 calc R U . . .
C24 C 0.75007(15) 0.52931(12) 0.61794(9) 0.0287(4) Uani 1 1 d . . . . .
H24 H 0.7018 0.5567 0.6301 0.034 Uiso 1 1 calc R U . . .
C25 C 0.77287(11) 0.57255(9) 0.77695(8) 0.0154(3) Uani 1 1 d . . . . .
C26 C 0.80100(12) 0.64214(10) 0.74553(9) 0.0201(3) Uani 1 1 d . . . . .
H26 H 0.8091 0.6408 0.7016 0.024 Uiso 1 1 calc R U . . .
C27 C 0.81721(13) 0.71377(11) 0.77880(10) 0.0260(4) Uani 1 1 d . . . . .
H27 H 0.8357 0.7611 0.7571 0.031 Uiso 1 1 calc R U . . .
C28 C 0.80686(13) 0.71680(11) 0.84241(10) 0.0290(4) Uani 1 1 d . . . . .
H28 H 0.8188 0.7658 0.8645 0.035 Uiso 1 1 calc R U . . .
C29 C 0.77892(14) 0.64808(12) 0.87414(9) 0.0284(4) Uani 1 1 d . . . . .
H29 H 0.7713 0.6499 0.9181 0.034 Uiso 1 1 calc R U . . .
C30 C 0.76215(13) 0.57674(11) 0.84168(8) 0.0219(4) Uani 1 1 d . . . . .
H30 H 0.7430 0.5298 0.8637 0.026 Uiso 1 1 calc R U . . .
C31 C 0.60127(11) 0.40186(9) 0.95801(7) 0.0142(3) Uani 1 1 d . . . . .
C32 C 0.60045(11) 0.47847(10) 0.93715(8) 0.0181(3) Uani 1 1 d . . . . .
H32 H 0.5913 0.4874 0.8939 0.022 Uiso 1 1 calc R U . . .
C33 C 0.61301(12) 0.54188(10) 0.97942(9) 0.0215(4) Uani 1 1 d . . . . .
H33 H 0.6132 0.5940 0.9649 0.026 Uiso 1 1 calc R U . . .
C34 C 0.62525(12) 0.52907(10) 1.04247(9) 0.0219(4) Uani 1 1 d . . . . .
H34 H 0.6342 0.5725 1.0711 0.026 Uiso 1 1 calc R U . . .
C35 C 0.62454(12) 0.45314(10) 1.06408(8) 0.0195(3) Uani 1 1 d . . . . .
H35 H 0.6316 0.4444 1.1075 0.023 Uiso 1 1 calc R U . . .
C36 C 0.61349(11) 0.38996(10) 1.02182(8) 0.0163(3) Uani 1 1 d . . . . .
H36 H 0.6143 0.3380 1.0365 0.020 Uiso 1 1 calc R U . . .
C37 C 0.53652(11) 0.23572(9) 0.93659(7) 0.0134(3) Uani 1 1 d . . . . .
C38 C 0.44909(11) 0.23736(10) 0.95905(7) 0.0157(3) Uani 1 1 d . . . . .
H38 H 0.4262 0.2862 0.9627 0.019 Uiso 1 1 calc R U . . .
C39 C 0.39557(12) 0.16831(11) 0.97598(8) 0.0204(3) Uani 1 1 d . . . . .
H39 H 0.3364 0.1698 0.9914 0.024 Uiso 1 1 calc R U . . .
C40 C 0.42910(13) 0.09677(11) 0.97028(8) 0.0226(4) Uani 1 1 d . . . . .
H40 H 0.3919 0.0491 0.9806 0.027 Uiso 1 1 calc R U . . .
C41 C 0.51652(13) 0.09477(10) 0.94966(8) 0.0215(4) Uani 1 1 d . . . . .
H41 H 0.5397 0.0460 0.9469 0.026 Uiso 1 1 calc R U . . .
C42 C 0.57038(12) 0.16409(10) 0.93299(8) 0.0169(3) Uani 1 1 d . . . . .
H42 H 0.6304 0.1626 0.9191 0.020 Uiso 1 1 calc R U . . .
C43 C 0.61463(12) 0.32134(11) 0.62004(8) 0.0209(3) Uani 1 1 d . . . . .
H43A H 0.6581 0.3665 0.6351 0.031 Uiso 1 1 calc R U . . .
H43B H 0.6052 0.3248 0.5748 0.031 Uiso 1 1 calc R U . . .
H43C H 0.6386 0.2723 0.6295 0.031 Uiso 1 1 calc R U . . .
C44 C 0.49266(13) 0.39738(11) 0.63869(8) 0.0222(4) Uani 1 1 d . . . . .
H44A H 0.4733 0.3985 0.5942 0.027 Uiso 1 1 calc R U . . .
H44B H 0.5420 0.4419 0.6468 0.027 Uiso 1 1 calc R U . . .
C45 C 0.41301(13) 0.40668(11) 0.67980(8) 0.0235(4) Uani 1 1 d . . . . .
H45A H 0.3989 0.4613 0.6772 0.028 Uiso 1 1 calc R U . . .
H45B H 0.3587 0.3705 0.6646 0.028 Uiso 1 1 calc R U . . .
C46 C 0.45070(12) 0.46341(10) 0.78405(9) 0.0214(4) Uani 1 1 d . . . . .
H46A H 0.4622 0.4512 0.8278 0.032 Uiso 1 1 calc R U . . .
H46B H 0.3972 0.4908 0.7810 0.032 Uiso 1 1 calc R U . . .
H46C H 0.5037 0.4973 0.7682 0.032 Uiso 1 1 calc R U . . .
C47 C 0.35732(12) 0.33488(11) 0.77339(9) 0.0233(4) Uani 1 1 d . . . . .
H47A H 0.3006 0.3587 0.7688 0.028 Uiso 1 1 calc R U . . .
H47B H 0.3699 0.3294 0.8186 0.028 Uiso 1 1 calc R U . . .
C48 C 0.34301(12) 0.25342(11) 0.74231(9) 0.0233(4) Uani 1 1 d . . . . .
H48A H 0.2978 0.2179 0.7657 0.028 Uiso 1 1 calc R U . . .
H48B H 0.3189 0.2571 0.6991 0.028 Uiso 1 1 calc R U . . .
C49 C 0.43379(13) 0.16141(10) 0.78912(8) 0.0218(4) Uani 1 1 d . . . . .
H49A H 0.4940 0.1443 0.7894 0.033 Uiso 1 1 calc R U . . .
H49B H 0.3871 0.1159 0.7802 0.033 Uiso 1 1 calc R U . . .
H49C H 0.4233 0.1845 0.8300 0.033 Uiso 1 1 calc R U . . .
C50 C 0.44875(12) 0.18828(10) 0.67890(8) 0.0210(3) Uani 1 1 d . . . . .
H50A H 0.3979 0.1473 0.6654 0.025 Uiso 1 1 calc R U . . .
H50B H 0.5046 0.1631 0.6823 0.025 Uiso 1 1 calc R U . . .
C51 C 0.46141(12) 0.25183(11) 0.63025(8) 0.0208(3) Uani 1 1 d . . . . .
H51A H 0.4835 0.2296 0.5915 0.025 Uiso 1 1 calc R U . . .
H51B H 0.4018 0.2688 0.6203 0.025 Uiso 1 1 calc R U . . .
Cu2 Cu 0.40923(2) 0.81891(2) 0.74909(2) 0.01103(4) Uani 1 1 d . . . . .
Fe2 Fe 0.19889(2) 0.73966(2) 0.69362(2) 0.01065(5) Uani 1 1 d . . . . .
P4 P 0.19310(3) 0.56430(2) 0.75145(2) 0.01577(8) Uani 1 1 d . . . . .
P5 P 0.20001(3) 0.90096(2) 0.77040(2) 0.01438(8) Uani 1 1 d . . . . .
P6 P 0.35396(3) 0.80400(2) 0.59839(2) 0.01187(8) Uani 1 1 d . . . . .
O8 O 0.30930(8) 0.73632(7) 0.73927(6) 0.0140(2) Uani 1 1 d . . . . .
H8 H 0.3156(16) 0.6978(14) 0.7468(11) 0.025(6) Uiso 1 1 d . . . . .
O9 O 0.29358(8) 0.58532(7) 0.76297(7) 0.0238(3) Uani 1 1 d . . . . .
O10 O 0.30024(8) 0.89893(7) 0.77218(5) 0.0163(2) Uani 1 1 d . . . . .
O11 O 0.40674(8) 0.83705(7) 0.65610(5) 0.0144(2) Uani 1 1 d . . . . .
N8 N 0.07047(9) 0.72909(8) 0.63755(7) 0.0157(3) Uani 1 1 d . . . . .
N9 N 0.14827(9) 0.62523(8) 0.70647(7) 0.0156(3) Uani 1 1 d . . . . .
N10 N 0.14186(9) 0.82411(8) 0.73510(7) 0.0166(3) Uani 1 1 d . . . . .
N11 N 0.24759(9) 0.77451(8) 0.61038(6) 0.0154(3) Uani 1 1 d . . . . .
N12 N 0.42936(10) 0.80607(9) 0.84767(6) 0.0186(3) Uani 1 1 d . . . . .
N13 N 0.51113(9) 0.91140(8) 0.75962(6) 0.0162(3) Uani 1 1 d . . . . .
N14 N 0.53267(10) 0.74559(9) 0.75036(7) 0.0197(3) Uani 1 1 d . . . . .
C53 C 0.05883(12) 0.59544(10) 0.67743(9) 0.0211(4) Uani 1 1 d . . . . .
H53A H 0.0222 0.5610 0.7070 0.025 Uiso 0.53 1 calc R U P A 1
H53B H 0.0671 0.5637 0.6395 0.025 Uiso 0.53 1 calc R U P A 1
H53C H 0.0109 0.5975 0.7085 0.025 Uiso 0.47 1 calc R U P B 2
H53D H 0.0577 0.5397 0.6641 0.025 Uiso 0.47 1 calc R U P B 2
C54B C 0.0396(3) 0.6433(2) 0.62218(18) 0.0208(7) Uiso 0.47 1 d . . P C 2
H54A H -0.0264 0.6347 0.6118 0.025 Uiso 0.47 1 calc R U P C 2
H54B H 0.0723 0.6268 0.5855 0.025 Uiso 0.47 1 calc R U P C 2
C54 C 0.0095(2) 0.66348(18) 0.66020(15) 0.0170(6) Uiso 0.53 1 d . . P C 1
H54C H -0.0375 0.6457 0.6276 0.020 Uiso 0.53 1 calc R U P C 1
H54D H -0.0215 0.6807 0.6974 0.020 Uiso 0.53 1 calc R U P C 1
C55 C 0.04844(12) 0.83143(11) 0.71398(10) 0.0248(4) Uani 1 1 d . . . . .
H55A H 0.0376 0.8869 0.7187 0.030 Uiso 0.53 1 calc R U P C 1
H55B H 0.0042 0.7982 0.7397 0.030 Uiso 0.53 1 calc R U P C 1
H55C H 0.0499 0.8772 0.6862 0.030 Uiso 0.47 1 calc R U P C 2
H55D H 0.0121 0.8415 0.7507 0.030 Uiso 0.47 1 calc R U P C 2
C56B C 0.0029(3) 0.7580(2) 0.67939(17) 0.0187(7) Uiso 0.47 1 d . . P C 2
H56A H -0.0190 0.7168 0.7096 0.022 Uiso 0.47 1 calc R U P C 2
H56B H -0.0500 0.7703 0.6544 0.022 Uiso 0.47 1 calc R U P C 2
C56 C 0.0363(2) 0.8057(2) 0.64730(17) 0.0241(7) Uiso 0.53 1 d . . P C 1
H56C H 0.0699 0.8461 0.6207 0.029 Uiso 0.53 1 calc R U P C 1
H56D H -0.0289 0.8002 0.6350 0.029 Uiso 0.53 1 calc R U P C 1
C57 C 0.18209(12) 0.76873(13) 0.55715(8) 0.0258(4) Uani 1 1 d . . . . .
H57A H 0.2093 0.7471 0.5200 0.031 Uiso 0.53 1 calc R U P C 1
H57B H 0.1681 0.8220 0.5470 0.031 Uiso 0.53 1 calc R U P C 1
H57C H 0.1815 0.7177 0.5347 0.031 Uiso 0.47 1 calc R U P C 2
H57D H 0.2002 0.8117 0.5276 0.031 Uiso 0.47 1 calc R U P C 2
C58B C 0.0869(3) 0.7751(2) 0.58164(18) 0.0228(8) Uiso 0.47 1 d . . P C 2
H58A H 0.0819 0.8310 0.5912 0.027 Uiso 0.47 1 calc R U P C 2
H58B H 0.0403 0.7558 0.5491 0.027 Uiso 0.47 1 calc R U P C 2
C58 C 0.0974(2) 0.7173(2) 0.57227(16) 0.0221(7) Uiso 0.53 1 d . . P C 1
H58C H 0.1059 0.6615 0.5657 0.027 Uiso 0.53 1 calc R U P C 1
H58D H 0.0478 0.7283 0.5435 0.027 Uiso 0.53 1 calc R U P C 1
C59 C 0.16919(11) 0.46856(10) 0.71255(8) 0.0162(3) Uani 1 1 d . . . . .
C60 C 0.19614(13) 0.46443(11) 0.65052(9) 0.0228(4) Uani 1 1 d . . . . .
H60 H 0.2244 0.5108 0.6312 0.027 Uiso 1 1 calc R U . . .
C61 C 0.18246(13) 0.39434(11) 0.61681(9) 0.0251(4) Uani 1 1 d . . . . .
H61 H 0.2011 0.3926 0.5747 0.030 Uiso 1 1 calc R U . . .
C62 C 0.14128(13) 0.32625(11) 0.64471(9) 0.0242(4) Uani 1 1 d . . . . .
H62 H 0.1317 0.2778 0.6217 0.029 Uiso 1 1 calc R U . . .
C63 C 0.11417(13) 0.32905(10) 0.70597(9) 0.0226(4) Uani 1 1 d . . . . .
H63 H 0.0861 0.2824 0.7250 0.027 Uiso 1 1 calc R U . . .
C64 C 0.12776(11) 0.40007(10) 0.73991(8) 0.0179(3) Uani 1 1 d . . . . .
H64 H 0.1086 0.4016 0.7819 0.021 Uiso 1 1 calc R U . . .
C65 C 0.13748(12) 0.55960(10) 0.82606(8) 0.0216(4) Uani 1 1 d . . . . .
C66 C 0.16318(14) 0.51013(12) 0.87289(9) 0.0297(4) Uani 1 1 d . . . . .
H66 H 0.2050 0.4745 0.8640 0.036 Uiso 1 1 calc R U . . .
C67 C 0.12754(17) 0.51313(15) 0.93234(10) 0.0410(6) Uani 1 1 d . . . . .
H67 H 0.1448 0.4793 0.9639 0.049 Uiso 1 1 calc R U . . .
C68 C 0.06752(18) 0.56483(15) 0.94556(10) 0.0435(6) Uani 1 1 d . . . . .
H68 H 0.0439 0.5668 0.9863 0.052 Uiso 1 1 calc R U . . .
C69 C 0.04110(17) 0.61415(13) 0.90006(11) 0.0393(6) Uani 1 1 d . . . . .
H69 H -0.0006 0.6496 0.9094 0.047 Uiso 1 1 calc R U . . .
C70 C 0.07636(14) 0.61124(11) 0.84038(10) 0.0279(4) Uani 1 1 d . . . . .
H70 H 0.0584 0.6450 0.8091 0.033 Uiso 1 1 calc R U . . .
C71 C 0.15646(12) 0.90994(10) 0.84820(8) 0.0193(3) Uani 1 1 d . . . . .
C72 C 0.09579(13) 0.84943(11) 0.87264(9) 0.0255(4) Uani 1 1 d . . . . .
H72 H 0.0763 0.8031 0.8482 0.031 Uiso 1 1 calc R U . . .
C73 C 0.06335(16) 0.85635(14) 0.93302(10) 0.0351(5) Uani 1 1 d . . . . .
H73 H 0.0225 0.8147 0.9498 0.042 Uiso 1 1 calc R U . . .
C74 C 0.09115(18) 0.92416(15) 0.96809(10) 0.0416(6) Uani 1 1 d . . . . .
H74 H 0.0683 0.9294 1.0088 0.050 Uiso 1 1 calc R U . . .
C75 C 0.15196(18) 0.98450(14) 0.94457(10) 0.0400(5) Uani 1 1 d . . . . .
H75 H 0.1710 1.0309 0.9691 0.048 Uiso 1 1 calc R U . . .
C76 C 0.18508(15) 0.97704(12) 0.88505(9) 0.0299(4) Uani 1 1 d . . . . .
H76 H 0.2277 1.0181 0.8692 0.036 Uiso 1 1 calc R U . . .
C77 C 0.17580(12) 0.98602(10) 0.72775(8) 0.0179(3) Uani 1 1 d . . . . .
C78 C 0.11807(13) 1.03883(11) 0.74593(9) 0.0260(4) Uani 1 1 d . . . . .
H78 H 0.0922 1.0355 0.7861 0.031 Uiso 1 1 calc R U . . .
C79 C 0.09833(15) 1.09669(12) 0.70489(11) 0.0351(5) Uani 1 1 d . . . . .
H79 H 0.0589 1.1328 0.7174 0.042 Uiso 1 1 calc R U . . .
C80 C 0.13512(15) 1.10229(12) 0.64668(10) 0.0319(5) Uani 1 1 d . . . . .
H80 H 0.1207 1.1419 0.6191 0.038 Uiso 1 1 calc R U . . .
C81 C 0.19295(16) 1.05054(13) 0.62820(10) 0.0341(5) Uani 1 1 d . . . . .
H81 H 0.2191 1.0547 0.5881 0.041 Uiso 1 1 calc R U . . .
C82 C 0.21280(15) 0.99235(12) 0.66853(9) 0.0302(4) Uani 1 1 d . . . . .
H82 H 0.2521 0.9564 0.6556 0.036 Uiso 1 1 calc R U . . .
C83 C 0.36685(11) 0.87788(10) 0.53857(7) 0.0146(3) Uani 1 1 d . . . . .
C84 C 0.37899(12) 0.95743(10) 0.55617(8) 0.0192(3) Uani 1 1 d . . . . .
H84 H 0.3827 0.9721 0.5992 0.023 Uiso 1 1 calc R U . . .
C85 C 0.38564(14) 1.01531(11) 0.51118(9) 0.0248(4) Uani 1 1 d . . . . .
H85 H 0.3931 1.0694 0.5234 0.030 Uiso 1 1 calc R U . . .
C86 C 0.38126(13) 0.99370(11) 0.44819(9) 0.0245(4) Uani 1 1 d . . . . .
H86 H 0.3858 1.0333 0.4174 0.029 Uiso 1 1 calc R U . . .
C87 C 0.37038(12) 0.91546(11) 0.43017(8) 0.0218(4) Uani 1 1 d . . . . .
H87 H 0.3684 0.9011 0.3871 0.026 Uiso 1 1 calc R U . . .
C88 C 0.36236(12) 0.85754(10) 0.47512(8) 0.0183(3) Uani 1 1 d . . . . .
H88 H 0.3537 0.8035 0.4625 0.022 Uiso 1 1 calc R U . . .
C89 C 0.40605(11) 0.72224(9) 0.56835(7) 0.0135(3) Uani 1 1 d . . . . .
C90 C 0.49488(11) 0.73485(10) 0.54649(7) 0.0160(3) Uani 1 1 d . . . . .
H90 H 0.5240 0.7872 0.5406 0.019 Uiso 1 1 calc R U . . .
C91 C 0.54089(12) 0.67196(11) 0.53329(8) 0.0199(3) Uani 1 1 d . . . . .
H91 H 0.6013 0.6811 0.5186 0.024 Uiso 1 1 calc R U . . .
C92 C 0.49820(13) 0.59548(11) 0.54164(8) 0.0214(4) Uani 1 1 d . . . . .
H92 H 0.5303 0.5523 0.5339 0.026 Uiso 1 1 calc R U . . .
C93 C 0.40943(13) 0.58176(10) 0.56115(8) 0.0222(4) Uani 1 1 d . . . . .
H93 H 0.3800 0.5292 0.5654 0.027 Uiso 1 1 calc R U . . .
C94 C 0.36296(12) 0.64501(10) 0.57458(8) 0.0189(3) Uani 1 1 d . . . . .
H94 H 0.3019 0.6355 0.5880 0.023 Uiso 1 1 calc R U . . .
C95 C 0.34292(14) 0.79065(14) 0.88046(9) 0.0307(5) Uani 1 1 d . . . . .
H95A H 0.3075 0.8339 0.8732 0.046 Uiso 1 1 calc R U . . .
H95B H 0.3553 0.7867 0.9254 0.046 Uiso 1 1 calc R U . . .
H95C H 0.3083 0.7410 0.8647 0.046 Uiso 1 1 calc R U . . .
C96B C 0.4512(4) 0.8941(3) 0.8660(3) 0.0196(11) Uiso 0.32 1 d . . P D 2
H96A H 0.3974 0.9210 0.8579 0.024 Uiso 0.32 1 calc R U P D 2
H96B H 0.4683 0.9003 0.9109 0.024 Uiso 0.32 1 calc R U P D 2
C96 C 0.49363(19) 0.87600(15) 0.87089(12) 0.0202(5) Uiso 0.68 1 d . . P D 1
H96C H 0.5552 0.8611 0.8768 0.024 Uiso 0.68 1 calc R U P D 1
H96D H 0.4736 0.8940 0.9118 0.024 Uiso 0.68 1 calc R U P D 1
C97B C 0.5285(4) 0.9287(3) 0.8272(3) 0.0190(11) Uiso 0.32 1 d . . P D 2
H97A H 0.5393 0.9866 0.8342 0.023 Uiso 0.32 1 calc R U P D 2
H97B H 0.5842 0.9074 0.8407 0.023 Uiso 0.32 1 calc R U P D 2
C97 C 0.4969(2) 0.94228(16) 0.82474(12) 0.0187(5) Uiso 0.68 1 d . . P D 1
H97C H 0.5472 0.9845 0.8366 0.022 Uiso 0.68 1 calc R U P D 1
H97D H 0.4392 0.9649 0.8255 0.022 Uiso 0.68 1 calc R U P D 1
C98 C 0.49733(13) 0.97762(10) 0.71853(9) 0.0238(4) Uani 1 1 d . . . . .
H98A H 0.5037 0.9618 0.6748 0.036 Uiso 1 1 calc R U . . .
H98B H 0.5429 1.0233 0.7292 0.036 Uiso 1 1 calc R U . . .
H98C H 0.4363 0.9915 0.7243 0.036 Uiso 1 1 calc R U . . .
C99 C 0.60222(19) 0.88845(16) 0.75322(15) 0.0198(6) Uiso 0.68 1 d . . P D 1
H99A H 0.6308 0.8861 0.7953 0.024 Uiso 0.68 1 calc R U P D 1
H99B H 0.6404 0.9292 0.7295 0.024 Uiso 0.68 1 calc R U P D 1
C99B C 0.5934(4) 0.8784(4) 0.7304(3) 0.0206(12) Uiso 0.32 1 d . . P D 2
H99C H 0.5821 0.8717 0.6847 0.025 Uiso 0.32 1 calc R U P D 2
H99D H 0.6485 0.9178 0.7371 0.025 Uiso 0.32 1 calc R U P D 2
C100 C 0.59966(17) 0.80900(15) 0.72006(12) 0.0183(5) Uiso 0.68 1 d . . P D 1
H10A H 0.6612 0.7932 0.7215 0.022 Uiso 0.68 1 calc R U P D 1
H10B H 0.5816 0.8137 0.6756 0.022 Uiso 0.68 1 calc R U P D 1
C101 C 0.52356(14) 0.67635(11) 0.70894(9) 0.0245(4) Uani 1 1 d . . . . .
H10C H 0.4729 0.6377 0.7223 0.037 Uiso 1 1 calc R U . . .
H10D H 0.5800 0.6529 0.7107 0.037 Uiso 1 1 calc R U . . .
H10E H 0.5116 0.6920 0.6660 0.037 Uiso 1 1 calc R U . . .
C102 C 0.5127(4) 0.7029(3) 0.8164(2) 0.0189(10) Uiso 0.32 1 d . . P D 2
H10F H 0.4594 0.6612 0.8113 0.023 Uiso 0.32 1 calc R U P D 2
H10G H 0.5657 0.6774 0.8294 0.023 Uiso 0.32 1 calc R U P D 2
C103 C 0.47502(18) 0.73168(17) 0.85408(13) 0.0188(5) Uiso 0.68 1 d . . P D 1
H10H H 0.4943 0.7270 0.8983 0.023 Uiso 0.68 1 calc R U P D 1
H10I H 0.4298 0.6850 0.8431 0.023 Uiso 0.68 1 calc R U P D 1
C105 C 0.6121(4) 0.8002(3) 0.7567(3) 0.0198(11) Uiso 0.32 1 d . . P D 2
H10J H 0.6620 0.7809 0.7338 0.024 Uiso 0.32 1 calc R U P D 2
H10K H 0.6309 0.8072 0.8013 0.024 Uiso 0.32 1 calc R U P D 2
C106 C 0.55680(19) 0.73101(16) 0.81328(12) 0.0199(5) Uiso 0.68 1 d . . P D 1
H10L H 0.6066 0.7721 0.8283 0.024 Uiso 0.68 1 calc R U P D 1
H10M H 0.5787 0.6792 0.8157 0.024 Uiso 0.68 1 calc R U P D 1
C107 C 0.4941(4) 0.7618(3) 0.8668(3) 0.0165(10) Uiso 0.32 1 d . . P D 2
H10N H 0.4736 0.7330 0.9048 0.020 Uiso 0.32 1 calc R U P D 2
H10O H 0.5512 0.7971 0.8777 0.020 Uiso 0.32 1 calc R U P D 2
S1 S 0.16398(3) 0.25414(3) 0.96587(2) 0.01668(9) Uani 0.93 1 d . . P E 1
S1B S 0.1717(6) 0.2919(6) 0.9444(4) 0.0364(17) Uiso 0.07 1 d . . P E 2
F1 F 0.08599(8) 0.15732(7) 0.87769(6) 0.0374(3) Uani 1 1 d . . . . .
F2B F 0.1419(18) 0.1542(16) 0.9850(13) 0.057(7) Uiso 0.07 1 d . . P E 2
F2 F 0.16357(9) 0.26338(8) 0.84331(6) 0.0341(3) Uani 0.93 1 d . . P E 1
F3 F 0.23251(8) 0.17067(7) 0.88001(6) 0.0330(3) Uani 1 1 d . . . . .
O5 O 0.16560(11) 0.18794(10) 1.00613(7) 0.0293(3) Uani 0.93 1 d . . P E 1
O5B O 0.1839(17) 0.3236(15) 0.8825(12) 0.045(6) Uiso 0.07 1 d . . P E 2
O6 O 0.24763(10) 0.30759(9) 0.96664(7) 0.0348(3) Uani 1 1 d . . . . .
O7 O 0.08220(10) 0.29031(9) 0.96726(7) 0.0311(3) Uani 1 1 d . . . . .
C52 C 0.16149(13) 0.20900(12) 0.88781(9) 0.0207(4) Uani 0.93 1 d . . P E 1
C52B C 0.144(3) 0.193(2) 0.9264(19) 0.045(8) Uiso 0.07 1 d . . P E 2
S2B S 0.8111(3) 0.7496(3) 0.5273(2) 0.0336(12) Uiso 0.15 1 d . . P F 2
S2 S 0.81564(4) 0.77832(5) 0.51615(3) 0.02357(12) Uani 0.85 1 d . . P F 1
F4 F 0.69441(9) 0.83880(8) 0.58100(6) 0.0409(3) Uani 1 1 d . . . . .
F5 F 0.72406(11) 0.72922(9) 0.61485(7) 0.0381(3) Uani 0.85 1 d . . P F 1
F5B F 0.7824(8) 0.8971(7) 0.5219(5) 0.063(3) Uiso 0.15 1 d . . P F 2
F6B F 0.8360(7) 0.8644(6) 0.6097(5) 0.043(3) Uiso 0.15 1 d . . P F 2
F6 F 0.81869(10) 0.83532(11) 0.63183(8) 0.0362(4) Uani 0.85 1 d . . P F 1
O12 O 0.74071(10) 0.74342(11) 0.47614(7) 0.0439(4) Uani 1 1 d . . . . .
O13 O 0.87694(12) 0.72413(12) 0.53309(10) 0.0414(5) Uani 0.85 1 d . . P F 1
O13B O 0.8100(9) 0.7001(8) 0.5775(6) 0.057(3) Uiso 0.15 1 d . . P F 2
O14 O 0.85849(15) 0.85575(12) 0.50058(10) 0.0483(5) Uani 0.85 1 d . . P F 1
O14B O 0.8978(8) 0.7784(7) 0.5038(6) 0.046(3) Uiso 0.15 1 d . . P F 2
C104 C 0.76109(15) 0.79671(13) 0.58938(10) 0.0227(4) Uani 0.85 1 d . . P F 1
C108 C 0.7785(10) 0.8386(9) 0.5624(7) 0.030(3) Uiso 0.15 1 d . . P F 2

loop_
_atom_site_aniso_label
_atom_site_aniso_U_11
_atom_site_aniso_U_22
_atom_site_aniso_U_33
_atom_site_aniso_U_23
_atom_site_aniso_U_13
_atom_site_aniso_U_12
Cu1 0.01136(9) 0.01371(9) 0.01022(9) -0.00019(7) -0.00132(7) 0.00479(7)
Fe1 0.00910(10) 0.01008(10) 0.00987(10) -0.00045(8) -0.00053(8) 0.00136(8)
P1 0.01143(18) 0.01108(18) 0.01539(19) -0.00176(14) -0.00045(14) 0.00200(14)
P2 0.01414(19) 0.01094(18) 0.01255(18) 0.00161(14) -0.00012(14) 0.00066(14)
P3 0.01146(18) 0.01369(18) 0.01012(17) 0.00041(14) 0.00102(14) 0.00322(14)
O1 0.0115(5) 0.0119(5) 0.0151(5) -0.0035(4) -0.0027(4) 0.0032(4)
O2 0.0130(5) 0.0139(5) 0.0234(6) -0.0047(5) -0.0028(5) 0.0019(4)
O3 0.0143(5) 0.0147(5) 0.0174(6) 0.0025(4) -0.0016(4) 0.0008(4)
O4 0.0145(5) 0.0190(6) 0.0113(5) 0.0023(4) 0.0005(4) 0.0059(4)
N1 0.0117(6) 0.0136(6) 0.0136(6) -0.0023(5) -0.0009(5) 0.0017(5)
N2 0.0108(6) 0.0118(6) 0.0164(6) -0.0027(5) -0.0021(5) 0.0021(5)
N3 0.0121(6) 0.0120(6) 0.0192(7) 0.0018(5) -0.0029(5) -0.0004(5)
N4 0.0104(6) 0.0225(7) 0.0102(6) 0.0000(5) -0.0006(5) 0.0038(5)
N5 0.0169(7) 0.0171(7) 0.0140(6) -0.0011(5) -0.0025(5) 0.0025(5)
N6 0.0166(7) 0.0209(7) 0.0159(7) 0.0012(5) -0.0015(5) 0.0081(6)
N7 0.0160(7) 0.0186(7) 0.0174(7) 0.0012(5) -0.0015(5) 0.0020(5)
C1 0.0123(7) 0.0154(7) 0.0194(8) -0.0019(6) -0.0026(6) 0.0043(6)
C2 0.0084(7) 0.0173(8) 0.0185(8) -0.0013(6) -0.0001(6) 0.0023(6)
C3 0.0137(8) 0.0133(7) 0.0308(9) 0.0026(7) -0.0046(7) -0.0014(6)
C4 0.0165(8) 0.0146(8) 0.0242(9) -0.0061(6) -0.0065(6) 0.0015(6)
C5 0.0144(8) 0.0349(10) 0.0118(7) -0.0019(7) -0.0025(6) 0.0057(7)
C6 0.0145(8) 0.0271(9) 0.0128(7) 0.0013(6) -0.0022(6) 0.0045(6)
C7 0.0170(8) 0.0114(7) 0.0164(8) -0.0014(6) -0.0004(6) 0.0003(6)
C8 0.0206(8) 0.0208(8) 0.0207(8) -0.0025(7) 0.0007(7) -0.0004(7)
C9 0.0357(11) 0.0280(10) 0.0179(9) 0.0025(7) 0.0025(8) -0.0057(8)
C10 0.0546(14) 0.0173(9) 0.0223(9) 0.0042(7) -0.0055(9) 0.0031(9)
C11 0.0457(13) 0.0254(10) 0.0311(11) 0.0057(8) -0.0004(9) 0.0197(9)
C12 0.0299(10) 0.0214(9) 0.0253(9) 0.0041(7) 0.0048(8) 0.0110(7)
C13 0.0136(7) 0.0234(8) 0.0148(8) -0.0008(6) -0.0011(6) 0.0053(6)
C14 0.0249(9) 0.0290(10) 0.0226(9) -0.0055(7) 0.0011(7) 0.0079(8)
C15 0.0340(11) 0.0457(13) 0.0222(10) -0.0096(9) 0.0006(8) 0.0166(10)
C16 0.0259(10) 0.0677(16) 0.0158(9) -0.0010(9) 0.0014(7) 0.0185(10)
C17 0.0205(9) 0.0539(14) 0.0220(9) 0.0150(9) -0.0005(7) 0.0028(9)
C18 0.0203(9) 0.0288(10) 0.0195(9) 0.0041(7) -0.0032(7) 0.0014(7)
C19 0.0219(8) 0.0192(8) 0.0149(8) -0.0003(6) 0.0024(6) -0.0045(7)
C20 0.0281(10) 0.0289(10) 0.0250(10) -0.0057(8) 0.0065(8) -0.0019(8)
C21 0.0424(13) 0.0530(15) 0.0354(12) -0.0127(11) 0.0173(10) -0.0013(11)
C22 0.0616(17) 0.0613(17) 0.0190(10) -0.0006(10) 0.0118(11) -0.0103(13)
C23 0.0540(15) 0.0529(15) 0.0192(10) 0.0088(10) 0.0009(10) -0.0081(12)
C24 0.0341(11) 0.0304(10) 0.0192(9) 0.0063(8) -0.0010(8) -0.0045(8)
C25 0.0141(7) 0.0127(7) 0.0189(8) -0.0004(6) 0.0009(6) 0.0007(6)
C26 0.0178(8) 0.0170(8) 0.0256(9) 0.0039(7) 0.0043(7) 0.0018(6)
C27 0.0207(9) 0.0139(8) 0.0430(12) 0.0015(8) 0.0049(8) 0.0000(7)
C28 0.0231(9) 0.0200(9) 0.0429(12) -0.0116(8) 0.0031(8) 0.0011(7)
C29 0.0303(10) 0.0287(10) 0.0255(10) -0.0095(8) 0.0023(8) 0.0024(8)
C30 0.0257(9) 0.0196(8) 0.0196(8) -0.0012(7) 0.0036(7) 0.0006(7)
C31 0.0130(7) 0.0149(7) 0.0148(7) -0.0011(6) 0.0022(6) 0.0018(6)
C32 0.0179(8) 0.0167(8) 0.0194(8) 0.0023(6) 0.0006(6) 0.0014(6)
C33 0.0222(9) 0.0141(8) 0.0278(9) 0.0005(7) 0.0012(7) 0.0010(6)
C34 0.0214(9) 0.0181(8) 0.0248(9) -0.0061(7) 0.0033(7) -0.0016(7)
C35 0.0216(8) 0.0217(8) 0.0145(8) -0.0035(6) 0.0026(6) 0.0010(7)
C36 0.0182(8) 0.0158(8) 0.0148(7) 0.0009(6) 0.0038(6) 0.0019(6)
C37 0.0161(7) 0.0147(7) 0.0098(7) 0.0003(5) -0.0009(6) 0.0031(6)
C38 0.0146(7) 0.0182(8) 0.0150(7) 0.0016(6) -0.0008(6) 0.0047(6)
C39 0.0164(8) 0.0265(9) 0.0175(8) 0.0040(7) -0.0015(6) -0.0001(7)
C40 0.0285(9) 0.0190(8) 0.0177(8) 0.0051(7) -0.0036(7) -0.0053(7)
C41 0.0345(10) 0.0141(8) 0.0162(8) 0.0001(6) -0.0034(7) 0.0053(7)
C42 0.0209(8) 0.0172(8) 0.0139(7) -0.0012(6) -0.0008(6) 0.0070(6)
C43 0.0223(9) 0.0256(9) 0.0140(8) -0.0042(7) 0.0012(6) 0.0005(7)
C44 0.0305(10) 0.0213(9) 0.0161(8) 0.0029(7) -0.0037(7) 0.0083(7)
C45 0.0268(9) 0.0252(9) 0.0209(9) 0.0030(7) -0.0063(7) 0.0132(7)
C46 0.0229(9) 0.0204(8) 0.0235(9) -0.0014(7) -0.0002(7) 0.0119(7)
C47 0.0135(8) 0.0298(10) 0.0276(9) -0.0024(8) 0.0020(7) 0.0062(7)
C48 0.0148(8) 0.0270(9) 0.0278(9) 0.0017(7) -0.0007(7) 0.0025(7)
C49 0.0268(9) 0.0199(8) 0.0187(8) 0.0018(7) -0.0006(7) 0.0037(7)
C50 0.0220(9) 0.0196(8) 0.0202(8) -0.0039(7) -0.0027(7) 0.0001(7)
C51 0.0214(9) 0.0232(9) 0.0164(8) -0.0049(7) -0.0031(6) -0.0006(7)
Cu2 0.01211(9) 0.01141(9) 0.00886(9) 0.00060(7) -0.00082(7) -0.00067(7)
Fe2 0.00985(10) 0.01069(10) 0.01166(10) 0.00021(8) -0.00016(8) 0.00237(8)
P4 0.01178(19) 0.01184(19) 0.0230(2) 0.00444(16) -0.00197(16) -0.00076(15)
P5 0.01595(19) 0.01304(19) 0.01496(19) -0.00144(15) 0.00160(15) 0.00483(15)
P6 0.01325(18) 0.01293(18) 0.00908(17) 0.00029(14) -0.00028(14) 0.00075(14)
O8 0.0131(5) 0.0105(5) 0.0181(6) 0.0032(4) -0.0031(4) 0.0008(4)
O9 0.0132(6) 0.0142(6) 0.0433(8) 0.0097(5) -0.0062(5) -0.0009(5)
O10 0.0171(6) 0.0147(5) 0.0176(6) -0.0018(4) 0.0001(4) 0.0043(4)
O11 0.0160(5) 0.0153(5) 0.0108(5) 0.0000(4) -0.0006(4) -0.0012(4)
N8 0.0130(6) 0.0164(7) 0.0179(7) 0.0002(5) -0.0014(5) 0.0037(5)
N9 0.0099(6) 0.0134(6) 0.0229(7) 0.0031(5) -0.0036(5) -0.0002(5)
N10 0.0142(6) 0.0158(7) 0.0206(7) -0.0033(5) 0.0003(5) 0.0053(5)
N11 0.0123(6) 0.0217(7) 0.0120(6) 0.0006(5) -0.0023(5) 0.0019(5)
N12 0.0200(7) 0.0226(7) 0.0126(6) 0.0036(5) -0.0003(5) 0.0005(6)
N13 0.0162(7) 0.0185(7) 0.0125(6) -0.0008(5) 0.0004(5) -0.0021(5)
N14 0.0174(7) 0.0219(7) 0.0197(7) -0.0023(6) -0.0022(6) 0.0037(6)
C53 0.0160(8) 0.0155(8) 0.0308(10) -0.0003(7) -0.0070(7) -0.0005(6)
C55 0.0134(8) 0.0230(9) 0.0387(11) -0.0090(8) -0.0010(7) 0.0066(7)
C57 0.0157(8) 0.0445(12) 0.0162(8) 0.0052(8) -0.0047(6) 0.0015(8)
C59 0.0114(7) 0.0145(7) 0.0228(8) 0.0039(6) -0.0003(6) 0.0013(6)
C60 0.0242(9) 0.0182(8) 0.0263(9) 0.0095(7) 0.0068(7) 0.0026(7)
C61 0.0291(10) 0.0268(9) 0.0208(9) 0.0033(7) 0.0065(7) 0.0076(8)
C62 0.0234(9) 0.0200(9) 0.0283(10) -0.0034(7) 0.0025(7) 0.0005(7)
C63 0.0238(9) 0.0153(8) 0.0267(9) 0.0009(7) 0.0043(7) -0.0044(7)
C64 0.0154(8) 0.0165(8) 0.0211(8) 0.0028(6) 0.0022(6) -0.0011(6)
C65 0.0223(9) 0.0201(8) 0.0191(8) -0.0002(7) -0.0045(7) -0.0078(7)
C66 0.0296(10) 0.0318(10) 0.0230(9) 0.0054(8) -0.0101(8) -0.0105(8)
C67 0.0461(14) 0.0474(14) 0.0202(10) 0.0052(9) -0.0123(9) -0.0235(11)
C68 0.0535(15) 0.0458(14) 0.0205(10) -0.0108(9) 0.0039(10) -0.0285(12)
C69 0.0456(13) 0.0323(11) 0.0344(12) -0.0152(9) 0.0134(10) -0.0143(10)
C70 0.0325(10) 0.0201(9) 0.0282(10) -0.0046(7) 0.0029(8) -0.0057(8)
C71 0.0226(8) 0.0200(8) 0.0169(8) 0.0001(6) 0.0023(6) 0.0081(7)
C72 0.0285(10) 0.0246(9) 0.0242(9) 0.0006(7) 0.0061(8) 0.0062(8)
C73 0.0392(12) 0.0394(12) 0.0280(11) 0.0074(9) 0.0144(9) 0.0074(10)
C74 0.0582(15) 0.0497(14) 0.0199(10) -0.0012(9) 0.0145(10) 0.0164(12)
C75 0.0635(16) 0.0370(12) 0.0201(10) -0.0087(9) 0.0056(10) 0.0089(11)
C76 0.0427(12) 0.0255(10) 0.0209(9) -0.0032(7) 0.0045(8) 0.0023(9)
C77 0.0185(8) 0.0160(8) 0.0199(8) 0.0000(6) 0.0004(6) 0.0051(6)
C78 0.0283(10) 0.0214(9) 0.0307(10) 0.0005(8) 0.0076(8) 0.0109(7)
C79 0.0356(11) 0.0247(10) 0.0499(13) 0.0058(9) 0.0077(10) 0.0194(9)
C80 0.0345(11) 0.0233(10) 0.0396(12) 0.0105(8) -0.0035(9) 0.0099(8)
C81 0.0480(13) 0.0311(11) 0.0268(10) 0.0105(8) 0.0071(9) 0.0155(10)
C82 0.0416(12) 0.0279(10) 0.0260(10) 0.0074(8) 0.0103(9) 0.0194(9)
C83 0.0146(7) 0.0171(8) 0.0128(7) 0.0028(6) 0.0007(6) 0.0040(6)
C84 0.0248(9) 0.0183(8) 0.0145(8) -0.0001(6) 0.0000(6) 0.0034(7)
C85 0.0336(10) 0.0164(8) 0.0247(9) 0.0037(7) 0.0005(8) 0.0041(7)
C86 0.0282(10) 0.0266(9) 0.0202(9) 0.0116(7) 0.0027(7) 0.0077(8)
C87 0.0248(9) 0.0301(10) 0.0117(8) 0.0043(7) 0.0014(6) 0.0080(7)
C88 0.0218(8) 0.0189(8) 0.0148(8) 0.0000(6) 0.0014(6) 0.0045(6)
C89 0.0159(7) 0.0147(7) 0.0095(7) -0.0003(5) -0.0014(6) 0.0014(6)
C90 0.0170(8) 0.0177(8) 0.0127(7) -0.0015(6) -0.0006(6) 0.0002(6)
C91 0.0180(8) 0.0261(9) 0.0160(8) -0.0042(7) -0.0006(6) 0.0055(7)
C92 0.0260(9) 0.0204(8) 0.0193(8) -0.0061(7) -0.0026(7) 0.0092(7)
C93 0.0294(10) 0.0145(8) 0.0223(9) -0.0007(7) -0.0003(7) 0.0018(7)
C94 0.0193(8) 0.0169(8) 0.0198(8) 0.0000(6) 0.0009(6) -0.0001(6)
C95 0.0258(10) 0.0533(13) 0.0165(9) 0.0136(8) 0.0070(7) 0.0152(9)
C98 0.0275(9) 0.0144(8) 0.0273(9) 0.0017(7) -0.0017(7) -0.0041(7)
C101 0.0295(10) 0.0241(9) 0.0217(9) -0.0034(7) -0.0032(7) 0.0104(8)
S1 0.0161(2) 0.0186(2) 0.0151(2) -0.00071(17) 0.00005(16) 0.00170(16)
F1 0.0298(6) 0.0365(7) 0.0447(7) -0.0155(6) -0.0154(5) 0.0048(5)
F2 0.0369(7) 0.0531(8) 0.0181(6) 0.0139(6) 0.0069(5) 0.0237(6)
F3 0.0319(6) 0.0413(7) 0.0305(6) -0.0087(5) -0.0051(5) 0.0228(5)
O5 0.0375(9) 0.0322(9) 0.0189(7) 0.0096(7) 0.0023(6) 0.0060(7)
O6 0.0248(7) 0.0299(8) 0.0461(9) -0.0102(7) 0.0014(6) -0.0074(6)
O7 0.0260(7) 0.0426(8) 0.0277(7) -0.0043(6) 0.0026(6) 0.0157(6)
C52 0.0196(9) 0.0268(10) 0.0172(9) -0.0014(7) -0.0025(7) 0.0097(7)
S2 0.0165(3) 0.0326(4) 0.0215(3) -0.0015(3) 0.0040(2) 0.0027(2)
F4 0.0296(7) 0.0534(8) 0.0443(8) -0.0040(6) 0.0037(6) 0.0218(6)
F5 0.0449(9) 0.0401(8) 0.0283(7) 0.0138(6) 0.0082(7) 0.0000(7)
F6 0.0281(8) 0.0504(10) 0.0298(8) -0.0139(8) -0.0049(6) 0.0063(7)
O12 0.0247(8) 0.0788(13) 0.0258(8) -0.0132(8) 0.0006(6) 0.0006(8)
O13 0.0274(9) 0.0464(11) 0.0541(12) -0.0142(10) -0.0044(8) 0.0202(8)
O14 0.0538(13) 0.0448(12) 0.0425(11) 0.0106(9) 0.0199(10) -0.0101(10)
C104 0.0207(10) 0.0273(11) 0.0205(10) 0.0017(9) -0.0015(8) 0.0050(8)

loop_
_atom_type_symbol
_atom_type_description
_atom_type_scat_dispersion_real
_atom_type_scat_dispersion_imag
_atom_type_scat_source
C C 0.0033 0.0016 'International Tables Vol C Tables 4.2.6.8 and 6.1.1.4'
H H 0.0000 0.0000 'International Tables Vol C Tables 4.2.6.8 and 6.1.1.4'
Cu Cu 0.3201 1.2651 'International Tables Vol C Tables 4.2.6.8 and 6.1.1.4'
F F 0.0171 0.0103 'International Tables Vol C Tables 4.2.6.8 and 6.1.1.4'
Fe Fe 0.3463 0.8444 'International Tables Vol C Tables 4.2.6.8 and 6.1.1.4'
N N 0.0061 0.0033 'International Tables Vol C Tables 4.2.6.8 and 6.1.1.4'
O O 0.0106 0.0060 'International Tables Vol C Tables 4.2.6.8 and 6.1.1.4'
P P 0.1023 0.0942 'International Tables Vol C Tables 4.2.6.8 and 6.1.1.4'
S S 0.1246 0.1234 'International Tables Vol C Tables 4.2.6.8 and 6.1.1.4'

loop_
_geom_angle_atom_site_label_1
_geom_angle_atom_site_label_2
_geom_angle_atom_site_label_3
_geom_angle
_geom_angle_site_symmetry_1
_geom_angle_site_symmetry_3
_geom_angle_publ_flag
O1 Cu1 O4 90.32(5) . . ?
O1 Cu1 N6 177.83(6) . . ?
O4 Cu1 N6 89.58(5) . . ?
O1 Cu1 N5 95.35(5) . . ?
O4 Cu1 N5 174.23(5) . . ?
N6 Cu1 N5 84.79(6) . . ?
O1 Cu1 N7 100.49(5) . . ?
O4 Cu1 N7 97.73(5) . . ?
N6 Cu1 N7 81.67(6) . . ?
N5 Cu1 N7 80.24(5) . . ?
O1 Cu1 O3 85.70(5) . . ?
O4 Cu1 O3 92.95(4) . . ?
N6 Cu1 O3 92.14(5) . . ?
N5 Cu1 O3 88.52(5) . . ?
N7 Cu1 O3 167.59(4) . . ?
O1 Cu1 Fe1 26.36(3) . . ?
O4 Cu1 Fe1 71.18(3) . . ?
N6 Cu1 Fe1 152.06(4) . . ?
N5 Cu1 Fe1 114.53(4) . . ?
N7 Cu1 Fe1 119.96(4) . . ?
O3 Cu1 Fe1 69.58(3) . . ?
O1 Fe1 N4 101.14(5) . . ?
O1 Fe1 N3 104.85(5) . . ?
N4 Fe1 N3 110.55(6) . . ?
O1 Fe1 N2 95.73(5) . . ?
N4 Fe1 N2 117.76(6) . . ?
N3 Fe1 N2 121.94(6) . . ?
O1 Fe1 N1 173.98(5) . . ?
N4 Fe1 N1 79.60(5) . . ?
N3 Fe1 N1 80.30(5) . . ?
N2 Fe1 N1 78.74(5) . . ?
O1 Fe1 Cu1 26.62(3) . . ?
N4 Fe1 Cu1 85.53(4) . . ?
N3 Fe1 Cu1 90.63(4) . . ?
N2 Fe1 Cu1 122.24(4) . . ?
N1 Fe1 Cu1 158.51(4) . . ?
O2 P1 N2 113.27(7) . . ?
O2 P1 C13 111.22(7) . . ?
N2 P1 C13 109.28(8) . . ?
O2 P1 C7 110.77(7) . . ?
N2 P1 C7 105.20(7) . . ?
C13 P1 C7 106.74(8) . . ?
O3 P2 N3 113.61(7) . . ?
O3 P2 C19 109.69(7) . . ?
N3 P2 C19 109.30(8) . . ?
O3 P2 C25 110.59(7) . . ?
N3 P2 C25 107.16(7) . . ?
C19 P2 C25 106.21(8) . . ?
O4 P3 N4 114.19(7) . . ?
O4 P3 C31 109.39(7) . . ?
N4 P3 C31 108.88(7) . . ?
O4 P3 C37 108.39(7) . . ?
N4 P3 C37 108.99(7) . . ?
C31 P3 C37 106.73(7) . . ?
Fe1 O1 Cu1 127.03(6) . . ?
P2 O3 Cu1 138.61(7) . . ?
P3 O4 Cu1 143.07(7) . . ?
C2 N1 C4 110.55(13) . . ?
C2 N1 C6 112.12(13) . . ?
C4 N1 C6 113.95(13) . . ?
C2 N1 Fe1 107.12(9) . . ?
C4 N1 Fe1 107.11(10) . . ?
C6 N1 Fe1 105.50(9) . . ?
C1 N2 P1 113.39(10) . . ?
C1 N2 Fe1 117.75(10) . . ?
P1 N2 Fe1 128.01(8) . . ?
C3 N3 P2 118.91(11) . . ?
C3 N3 Fe1 115.69(10) . . ?
P2 N3 Fe1 125.16(8) . . ?
C5 N4 P3 117.47(11) . . ?
C5 N4 Fe1 117.44(10) . . ?
P3 N4 Fe1 123.49(7) . . ?
C43 N5 C44 109.24(14) . . ?
C43 N5 C51 109.79(13) . . ?
C44 N5 C51 112.52(14) . . ?
C43 N5 Cu1 112.03(10) . . ?
C44 N5 Cu1 100.55(10) . . ?
C51 N5 Cu1 112.43(10) . . ?
C46 N6 C45 109.95(13) . . ?
C46 N6 C47 109.37(14) . . ?
C45 N6 C47 110.99(14) . . ?
C46 N6 Cu1 111.30(10) . . ?
C45 N6 Cu1 109.39(10) . . ?
C47 N6 Cu1 105.79(10) . . ?
C49 N7 C48 111.58(14) . . ?
C49 N7 C50 110.59(14) . . ?
C48 N7 C50 113.74(14) . . ?
C49 N7 Cu1 114.40(11) . . ?
C48 N7 Cu1 105.25(10) . . ?
C50 N7 Cu1 100.82(10) . . ?
N2 C1 C2 108.82(13) . . ?
N1 C2 C1 109.52(13) . . ?
N3 C3 C4 108.44(13) . . ?
N1 C4 C3 108.73(13) . . ?
N4 C5 C6 108.88(13) . . ?
N1 C6 C5 109.70(13) . . ?
C8 C7 C12 118.43(16) . . ?
C8 C7 P1 115.71(13) . . ?
C12 C7 P1 125.33(13) . . ?
C9 C8 C7 120.77(17) . . ?
C10 C9 C8 120.25(18) . . ?
C9 C10 C11 119.77(18) . . ?
C10 C11 C12 120.15(19) . . ?
C11 C12 C7 120.62(18) . . ?
C18 C13 C14 119.04(16) . . ?
C18 C13 P1 119.83(14) . . ?
C14 C13 P1 121.02(14) . . ?
C15 C14 C13 120.72(19) . . ?
C16 C15 C14 119.7(2) . . ?
C15 C16 C17 120.57(18) . . ?
C16 C17 C18 120.1(2) . . ?
C13 C18 C17 119.82(19) . . ?
C20 C19 C24 118.86(17) . . ?
C20 C19 P2 120.89(14) . . ?
C24 C19 P2 120.16(15) . . ?
C19 C20 C21 119.9(2) . . ?
C22 C21 C20 119.7(2) . . ?
C23 C22 C21 120.7(2) . . ?
C22 C23 C24 119.9(2) . . ?
C23 C24 C19 120.8(2) . . ?
C26 C25 C30 118.48(16) . . ?
C26 C25 P2 125.29(13) . . ?
C30 C25 P2 116.22(12) . . ?
C25 C26 C27 119.78(17) . . ?
C28 C27 C26 121.00(17) . . ?
C27 C28 C29 119.74(17) . . ?
C30 C29 C28 119.85(18) . . ?
C29 C30 C25 121.14(17) . . ?
C32 C31 C36 118.91(15) . . ?
C32 C31 P3 119.38(13) . . ?
C36 C31 P3 121.38(12) . . ?
C33 C32 C31 120.26(16) . . ?
C34 C33 C32 120.08(16) . . ?
C33 C34 C35 120.35(16) . . ?
C34 C35 C36 119.59(16) . . ?
C35 C36 C31 120.79(15) . . ?
C42 C37 C38 119.23(15) . . ?
C42 C37 P3 119.64(12) . . ?
C38 C37 P3 120.50(12) . . ?
C39 C38 C37 120.58(16) . . ?
C38 C39 C40 119.62(16) . . ?
C41 C40 C39 120.23(16) . . ?
C40 C41 C42 120.12(16) . . ?
C41 C42 C37 120.16(16) . . ?
N5 C44 C45 110.49(14) . . ?
N6 C45 C44 110.95(14) . . ?
N6 C47 C48 112.85(15) . . ?
N7 C48 C47 110.54(14) . . ?
N7 C50 C51 111.77(14) . . ?
N5 C51 C50 112.69(14) . . ?
O8 Cu2 O11 90.29(5) . . ?
O8 Cu2 N13 176.92(6) . . ?
O11 Cu2 N13 89.35(5) . . ?
O8 Cu2 N12 96.23(5) . . ?
O11 Cu2 N12 172.85(5) . . ?
N13 Cu2 N12 84.30(6) . . ?
O8 Cu2 O10 85.50(5) . . ?
O11 Cu2 O10 95.53(4) . . ?
N13 Cu2 O10 91.49(5) . . ?
N12 Cu2 O10 87.94(5) . . ?
O8 Cu2 N14 100.74(5) . . ?
O11 Cu2 N14 96.69(5) . . ?
N13 Cu2 N14 82.34(6) . . ?
N12 Cu2 N14 79.24(5) . . ?
O10 Cu2 N14 166.23(5) . . ?
O8 Cu2 Fe2 26.42(4) . . ?
O11 Cu2 Fe2 73.02(3) . . ?
N13 Cu2 Fe2 151.00(4) . . ?
N12 Cu2 Fe2 114.11(4) . . ?
O10 Cu2 Fe2 68.22(3) . . ?
N14 Cu2 Fe2 121.69(4) . . ?
O8 Fe2 N10 105.13(6) . . ?
O8 Fe2 N11 100.32(5) . . ?
N10 Fe2 N11 110.95(6) . . ?
O8 Fe2 N9 95.46(5) . . ?
N10 Fe2 N9 119.79(6) . . ?
N11 Fe2 N9 120.05(6) . . ?
O8 Fe2 N8 173.40(5) . . ?
N10 Fe2 N8 80.80(5) . . ?
N11 Fe2 N8 79.90(5) . . ?
N9 Fe2 N8 78.87(5) . . ?
O8 Fe2 Cu2 26.53(4) . . ?
N10 Fe2 Cu2 91.63(4) . . ?
N11 Fe2 Cu2 84.24(4) . . ?
N9 Fe2 Cu2 121.90(4) . . ?
N8 Fe2 Cu2 158.56(4) . . ?
O9 P4 N9 114.26(7) . . ?
O9 P4 C65 108.63(8) . . ?
N9 P4 C65 109.32(8) . . ?
O9 P4 C59 109.77(8) . . ?
N9 P4 C59 105.86(8) . . ?
C65 P4 C59 108.87(8) . . ?
O10 P5 N10 113.39(7) . . ?
O10 P5 C77 109.50(8) . . ?
N10 P5 C77 106.40(8) . . ?
O10 P5 C71 111.58(8) . . ?
N10 P5 C71 108.64(8) . . ?
C77 P5 C71 107.01(8) . . ?
O11 P6 N11 113.67(7) . . ?
O11 P6 C83 108.55(7) . . ?
N11 P6 C83 110.74(7) . . ?
O11 P6 C89 108.48(7) . . ?
N11 P6 C89 109.26(7) . . ?
C83 P6 C89 105.83(7) . . ?
Fe2 O8 Cu2 127.05(7) . . ?
P5 O10 Cu2 142.53(7) . . ?
P6 O11 Cu2 138.96(7) . . ?
C54 N8 C58 113.0(2) . . ?
C54 N8 C56 112.7(2) . . ?
C58 N8 C56 112.4(2) . . ?
C58B N8 C56B 113.6(2) . . ?
C58B N8 C54B 111.8(2) . . ?
C56B N8 C54B 108.5(2) . . ?
C54 N8 Fe2 108.27(15) . . ?
C58B N8 Fe2 108.42(18) . . ?
C58 N8 Fe2 105.02(15) . . ?
C56 N8 Fe2 104.82(16) . . ?
C56B N8 Fe2 105.50(16) . . ?
C54B N8 Fe2 108.73(16) . . ?
C53 N9 P4 116.24(11) . . ?
C53 N9 Fe2 117.69(10) . . ?
P4 N9 Fe2 125.83(8) . . ?
C55 N10 P5 116.97(11) . . ?
C55 N10 Fe2 116.04(11) . . ?
P5 N10 Fe2 123.45(8) . . ?
C57 N11 P6 119.10(11) . . ?
C57 N11 Fe2 117.10(11) . . ?
P6 N11 Fe2 123.73(8) . . ?
C107 N12 C95 114.8(3) . . ?
C95 N12 C96 115.69(17) . . ?
C95 N12 C103 106.40(16) . . ?
C96 N12 C103 109.32(18) . . ?
C107 N12 C96B 114.1(4) . . ?
C95 N12 C96B 96.7(2) . . ?
C107 N12 Cu2 117.6(2) . . ?
C95 N12 Cu2 112.27(11) . . ?
C96 N12 Cu2 107.50(13) . . ?
C103 N12 Cu2 105.13(13) . . ?
C96B N12 Cu2 98.2(2) . . ?
C99 N13 C98 111.81(16) . . ?
C98 N13 C97B 118.1(3) . . ?
C99 N13 C97 111.99(19) . . ?
C98 N13 C97 104.16(16) . . ?
C98 N13 C99B 103.3(3) . . ?
C97B N13 C99B 110.6(4) . . ?
C99 N13 Cu2 113.15(14) . . ?
C98 N13 Cu2 112.24(10) . . ?
C97B N13 Cu2 108.9(2) . . ?
C97 N13 Cu2 102.79(13) . . ?
C99B N13 Cu2 102.6(2) . . ?
C105 N14 C101 123.7(3) . . ?
C106 N14 C101 114.45(16) . . ?
C106 N14 C100 113.30(18) . . ?
C101 N14 C100 106.65(16) . . ?
C105 N14 C102 109.0(3) . . ?
C101 N14 C102 99.6(2) . . ?
C105 N14 Cu2 106.8(2) . . ?
C106 N14 Cu2 109.23(13) . . ?
C101 N14 Cu2 116.18(11) . . ?
C100 N14 Cu2 95.55(12) . . ?
C102 N14 Cu2 97.8(2) . . ?
N9 C53 C54B 110.99(19) . . ?
N9 C53 C54 110.02(17) . . ?
C53 C54B N8 108.9(3) . . ?
N8 C54 C53 111.9(2) . . ?
N10 C55 C56 108.90(19) . . ?
N10 C55 C56B 112.19(19) . . ?
N8 C56B C55 108.5(2) . . ?
C55 C56 N8 110.3(2) . . ?
N11 C57 C58 110.52(19) . . ?
N11 C57 C58B 109.1(2) . . ?
N8 C58B C57 110.4(3) . . ?
C57 C58 N8 112.1(2) . . ?
C64 C59 C60 118.51(16) . . ?
C64 C59 P4 125.03(13) . . ?
C60 C59 P4 116.46(12) . . ?
C61 C60 C59 121.31(16) . . ?
C60 C61 C62 119.65(17) . . ?
C63 C62 C61 119.95(17) . . ?
C62 C63 C64 120.29(16) . . ?
C59 C64 C63 120.28(16) . . ?
C70 C65 C66 118.73(18) . . ?
C70 C65 P4 120.50(14) . . ?
C66 C65 P4 120.37(16) . . ?
C67 C66 C65 120.1(2) . . ?
C68 C67 C66 120.2(2) . . ?
C67 C68 C69 120.7(2) . . ?
C68 C69 C70 119.4(2) . . ?
C65 C70 C69 120.9(2) . . ?
C72 C71 C76 118.96(17) . . ?
C72 C71 P5 120.70(14) . . ?
C76 C71 P5 120.32(14) . . ?
C71 C72 C73 120.39(19) . . ?
C74 C73 C72 119.6(2) . . ?
C73 C74 C75 120.65(19) . . ?
C74 C75 C76 119.7(2) . . ?
C75 C76 C71 120.7(2) . . ?
C78 C77 C82 118.93(17) . . ?
C78 C77 P5 126.28(14) . . ?
C82 C77 P5 114.45(13) . . ?
C77 C78 C79 119.65(18) . . ?
C80 C79 C78 120.88(18) . . ?
C79 C80 C81 120.05(18) . . ?
C80 C81 C82 119.63(19) . . ?
C81 C82 C77 120.85(18) . . ?
C84 C83 C88 118.90(15) . . ?
C84 C83 P6 119.24(12) . . ?
C88 C83 P6 121.83(13) . . ?
C85 C84 C83 120.43(16) . . ?
C84 C85 C86 119.70(17) . . ?
C87 C86 C85 120.48(16) . . ?
C86 C87 C88 119.84(16) . . ?
C87 C88 C83 120.64(16) . . ?
C94 C89 C90 119.00(15) . . ?
C94 C89 P6 120.14(12) . . ?
C90 C89 P6 120.29(12) . . ?
C91 C90 C89 120.78(16) . . ?
C90 C91 C92 119.57(16) . . ?
C93 C92 C91 120.49(16) . . ?
C92 C93 C94 120.03(16) . . ?
C93 C94 C89 120.06(16) . . ?
C97B C96B N12 107.2(4) . . ?
N12 C96 C97 110.3(2) . . ?
N13 C97B C96B 112.4(4) . . ?
C96 C97 N13 109.9(2) . . ?
N13 C99 C100 112.5(2) . . ?
C105 C99B N13 114.4(4) . . ?
C99 C100 N14 111.3(2) . . ?
C107 C102 N14 111.2(4) . . ?
C106 C103 N12 113.7(2) . . ?
N14 C105 C99B 108.7(4) . . ?
N14 C106 C103 109.8(2) . . ?
N12 C107 C102 111.8(4) . . ?
O6 S1 O5 113.85(10) . . ?
O6 S1 O7 115.62(9) . . ?
O5 S1 O7 115.40(9) . . ?
O6 S1 C52 102.54(9) . . ?
O5 S1 C52 102.85(10) . . ?
O7 S1 C52 104.15(8) . . ?
O6 S1B O7 135.2(7) . . ?
O6 S1B O5B 101.2(12) . . ?
O7 S1B O5B 114.3(12) . . ?
O6 S1B C52B 112.2(14) . . ?
O7 S1B C52B 88.0(14) . . ?
O5B S1B C52B 100.5(18) . . ?
F3 C52 F1 107.67(16) . . ?
F3 C52 F2 107.65(16) . . ?
F1 C52 F2 107.38(15) . . ?
F3 C52 S1 111.22(13) . . ?
F1 C52 S1 111.39(14) . . ?
F2 C52 S1 111.34(14) . . ?
F1 C52B F2B 118(3) . . ?
F1 C52B S1B 128(3) . . ?
F2B C52B S1B 105(3) . . ?
F1 C52B F3 85(2) . . ?
F2B C52B F3 113(3) . . ?
S1B C52B F3 105(2) . . ?
O13B S2B O14B 116.4(8) . . ?
O13B S2B O12 125.2(7) . . ?
O14B S2B O12 110.2(6) . . ?
O13B S2B C108 102.4(8) . . ?
O14B S2B C108 101.5(7) . . ?
O12 S2B C108 94.8(5) . . ?
O13 S2 O14 115.04(13) . . ?
O13 S2 O12 113.35(12) . . ?
O14 S2 O12 116.81(13) . . ?
O13 S2 C104 103.57(12) . . ?
O14 S2 C104 102.26(12) . . ?
O12 S2 C104 103.29(10) . . ?
F4 C104 F6 106.97(18) . . ?
F4 C104 F5 106.25(18) . . ?
F6 C104 F5 107.49(19) . . ?
F4 C104 S2 111.78(15) . . ?
F6 C104 S2 112.78(16) . . ?
F5 C104 S2 111.21(16) . . ?
F4 C108 F5B 98.7(11) . . ?
F4 C108 F6B 108.7(11) . . ?
F5B C108 F6B 106.4(12) . . ?
F4 C108 S2B 119.8(10) . . ?
F5B C108 S2B 111.9(10) . . ?
F6B C108 S2B 110.1(10) . . ?

loop_
_geom_bond_atom_site_label_1
_geom_bond_atom_site_label_2
_geom_bond_distance
_geom_bond_site_symmetry_2
_geom_bond_publ_flag
Cu1 O1 1.9152(11) . ?
Cu1 O4 2.0168(11) . ?
Cu1 N6 2.0387(14) . ?
Cu1 N5 2.1185(14) . ?
Cu1 N7 2.3484(15) . ?
Cu1 O3 2.3872(12) . ?
Cu1 Fe1 3.4129(4) . ?
Fe1 O1 1.8979(11) . ?
Fe1 N4 2.0045(13) . ?
Fe1 N3 2.0062(14) . ?
Fe1 N2 2.0240(13) . ?
Fe1 N1 2.1962(13) . ?
P1 O2 1.5012(12) . ?
P1 N2 1.6358(14) . ?
P1 C13 1.8081(17) . ?
P1 C7 1.8162(17) . ?
P2 O3 1.4945(12) . ?
P2 N3 1.6271(14) . ?
P2 C19 1.8151(17) . ?
P2 C25 1.8204(17) . ?
P3 O4 1.5020(12) . ?
P3 N4 1.6217(14) . ?
P3 C31 1.7996(16) . ?
P3 C37 1.8123(17) . ?
N1 C2 1.472(2) . ?
N1 C4 1.474(2) . ?
N1 C6 1.475(2) . ?
N2 C1 1.477(2) . ?
N3 C3 1.473(2) . ?
N4 C5 1.477(2) . ?
N5 C43 1.478(2) . ?
N5 C44 1.482(2) . ?
N5 C51 1.493(2) . ?
N6 C46 1.487(2) . ?
N6 C45 1.494(2) . ?
N6 C47 1.497(2) . ?
N7 C49 1.466(2) . ?
N7 C48 1.471(2) . ?
N7 C50 1.478(2) . ?
C1 C2 1.512(2) . ?
C3 C4 1.520(2) . ?
C5 C6 1.516(2) . ?
C7 C8 1.392(2) . ?
C7 C12 1.394(2) . ?
C8 C9 1.390(3) . ?
C9 C10 1.380(3) . ?
C10 C11 1.382(3) . ?
C11 C12 1.393(3) . ?
C13 C18 1.392(3) . ?
C13 C14 1.400(2) . ?
C14 C15 1.390(3) . ?
C15 C16 1.375(3) . ?
C16 C17 1.385(3) . ?
C17 C18 1.399(3) . ?
C19 C20 1.388(3) . ?
C19 C24 1.405(3) . ?
C20 C21 1.403(3) . ?
C21 C22 1.386(4) . ?
C22 C23 1.370(4) . ?
C23 C24 1.380(3) . ?
C25 C26 1.395(2) . ?
C25 C30 1.400(2) . ?
C26 C27 1.397(3) . ?
C27 C28 1.375(3) . ?
C28 C29 1.385(3) . ?
C29 C30 1.385(3) . ?
C31 C32 1.395(2) . ?
C31 C36 1.396(2) . ?
C32 C33 1.392(2) . ?
C33 C34 1.383(3) . ?
C34 C35 1.386(3) . ?
C35 C36 1.389(2) . ?
C37 C42 1.392(2) . ?
C37 C38 1.399(2) . ?
C38 C39 1.387(2) . ?
C39 C40 1.392(3) . ?
C40 C41 1.386(3) . ?
C41 C42 1.391(2) . ?
C44 C45 1.515(3) . ?
C47 C48 1.522(3) . ?
C50 C51 1.514(3) . ?
Cu2 O8 1.9054(12) . ?
Cu2 O11 2.0197(11) . ?
Cu2 N13 2.0361(14) . ?
Cu2 N12 2.1435(14) . ?
Cu2 O10 2.3214(12) . ?
Cu2 N14 2.3650(15) . ?
Cu2 Fe2 3.4047(4) . ?
Fe2 O8 1.8981(12) . ?
Fe2 N10 1.9851(14) . ?
Fe2 N11 2.0060(14) . ?
Fe2 N9 2.0231(14) . ?
Fe2 N8 2.2142(14) . ?
P4 O9 1.4986(13) . ?
P4 N9 1.6311(14) . ?
P4 C65 1.8122(19) . ?
P4 C59 1.8134(17) . ?
P5 O10 1.4938(12) . ?
P5 N10 1.6331(15) . ?
P5 C77 1.8062(17) . ?
P5 C71 1.8123(18) . ?
P6 O11 1.5062(12) . ?
P6 N11 1.6168(14) . ?
P6 C83 1.8090(16) . ?
P6 C89 1.8100(16) . ?
N8 C54 1.438(3) . ?
N8 C58B 1.450(4) . ?
N8 C58 1.481(4) . ?
N8 C56 1.487(4) . ?
N8 C56B 1.491(4) . ?
N8 C54B 1.506(4) . ?
N9 C53 1.474(2) . ?
N10 C55 1.472(2) . ?
N11 C57 1.474(2) . ?
N12 C107 1.367(5) . ?
N12 C95 1.470(2) . ?
N12 C96 1.493(3) . ?
N12 C103 1.533(3) . ?
N12 C96B 1.539(6) . ?
N13 C99 1.470(3) . ?
N13 C98 1.481(2) . ?
N13 C97B 1.481(6) . ?
N13 C97 1.513(3) . ?
N13 C99B 1.557(6) . ?
N14 C105 1.401(6) . ?
N14 C106 1.421(3) . ?
N14 C101 1.459(2) . ?
N14 C100 1.529(3) . ?
N14 C102 1.616(6) . ?
C53 C54B 1.494(4) . ?
C53 C54 1.508(4) . ?
C55 C56 1.486(4) . ?
C55 C56B 1.515(4) . ?
C57 C58 1.476(4) . ?
C57 C58B 1.537(4) . ?
C59 C64 1.390(2) . ?
C59 C60 1.399(2) . ?
C60 C61 1.379(3) . ?
C61 C62 1.389(3) . ?
C62 C63 1.383(3) . ?
C63 C64 1.394(2) . ?
C65 C70 1.390(3) . ?
C65 C66 1.404(3) . ?
C66 C67 1.392(3) . ?
C67 C68 1.374(4) . ?
C68 C69 1.385(4) . ?
C69 C70 1.394(3) . ?
C71 C72 1.391(3) . ?
C71 C76 1.393(3) . ?
C72 C73 1.399(3) . ?
C73 C74 1.381(3) . ?
C74 C75 1.382(3) . ?
C75 C76 1.387(3) . ?
C77 C78 1.389(2) . ?
C77 C82 1.393(3) . ?
C78 C79 1.392(3) . ?
C79 C80 1.371(3) . ?
C80 C81 1.379(3) . ?
C81 C82 1.388(3) . ?
C83 C84 1.394(2) . ?
C83 C88 1.394(2) . ?
C84 C85 1.388(2) . ?
C85 C86 1.390(3) . ?
C86 C87 1.375(3) . ?
C87 C88 1.388(2) . ?
C89 C94 1.396(2) . ?
C89 C90 1.399(2) . ?
C90 C91 1.384(2) . ?
C91 C92 1.389(3) . ?
C92 C93 1.382(3) . ?
C93 C94 1.395(2) . ?
C96B C97B 1.491(8) . ?
C96 C97 1.513(4) . ?
C99 C100 1.520(4) . ?
C99B C105 1.521(8) . ?
C102 C107 1.522(8) . ?
C103 C106 1.513(4) . ?
S1 O6 1.4348(14) . ?
S1 O5 1.4379(15) . ?
S1 O7 1.4404(14) . ?
S1 C52 1.827(2) . ?
S1B O6 1.207(9) . ?
S1B O7 1.423(9) . ?
S1B O5B 1.45(3) . ?
S1B C52B 1.72(4) . ?
F1 C52 1.338(2) . ?
F1 C52B 1.41(4) . ?
F2B C52B 1.43(5) . ?
F2 C52 1.341(2) . ?
F3 C52 1.332(2) . ?
F3 C52B 1.74(4) . ?
S2B O13B 1.378(14) . ?
S2B O14B 1.419(13) . ?
S2B O12 1.488(5) . ?
S2B C108 1.819(15) . ?
S2 O13 1.4346(19) . ?
S2 O14 1.435(2) . ?
S2 O12 1.4427(16) . ?
S2 C104 1.824(2) . ?
F4 C104 1.316(2) . ?
F4 C108 1.321(14) . ?
F5 C104 1.338(3) . ?
F5B C108 1.333(18) . ?
F6B C108 1.337(17) . ?
F6 C104 1.334(3) . ?

loop_
_geom_hbond_atom_site_label_D
_geom_hbond_atom_site_label_H
_geom_hbond_atom_site_label_A
_geom_hbond_distance_DH
_geom_hbond_distance_HA
_geom_hbond_distance_DA
_geom_hbond_angle_DHA
_geom_hbond_site_symmetry_A
O1 H1 O2 0.82(2) 1.86(2) 2.6580(16) 162(2) .
O8 H8 O9 0.70(2) 1.95(2) 2.6232(17) 163(3) .
